data_4067935
loop_
_publ_author_name
'Cain, Matthew F.'
'Glueck, David S.'
'Golen, James A.'
'Rheingold, Arnold L.'

_publ_section_title
;
 Asymmetric Synthesis and Metal Complexes of aC3-Symmetric P-Stereogenic
 Triphosphine, (R)-MeSi(CH2PMe(t-Bu))3(MT-Siliphos)
;
_journal_issue 3
_journal_name_full Organometallics
_journal_page_first 775
_journal_paper_doi 10.1021/om200930k
_journal_volume 31
_journal_year 2012
_chemical_formula_sum 'C19 H45 Cl3 P3 Ru Si'
_chemical_formula_weight 602.01
_chemical_name_systematic
; 
 ? 
;
_space_group_IT_number 173
_symmetry_cell_setting hexagonal
_symmetry_space_group_name_Hall 'P 6c'
_symmetry_space_group_name_H-M 'P 63'
_atom_sites_solution_hydrogens geom
_atom_sites_solution_primary direct
_atom_sites_solution_secondary difmap
_audit_creation_method SHELXL-97
_cell_angle_alpha 90.00
_cell_angle_beta 90.00
_cell_angle_gamma 120.00
_cell_formula_units_Z 2
_cell_length_a 11.7497(3)
_cell_length_b 11.7497(3)
_cell_length_c 10.9259(3)
_cell_measurement_reflns_used 8611
_cell_measurement_temperature 100(2)
_cell_measurement_theta_max 25.41
_cell_measurement_theta_min 2.74
_cell_volume 1306.30(6)
_computing_cell_refinement 'Bruker SAINT'
_computing_data_collection 'Bruker APEX2'
_computing_data_reduction 'Bruker SAINT'
_computing_molecular_graphics 'Bruker SHELXTL'
_computing_publication_material 'Bruker SHELXTL'
_computing_structure_refinement 'SHELXL-97 (Sheldrick, 1997)'
_computing_structure_solution 'SHELXS-97 (Sheldrick, 1990)'
_diffrn_ambient_temperature 100(2)
_diffrn_measured_fraction_theta_full 0.998
_diffrn_measured_fraction_theta_max 0.994
_diffrn_measurement_device_type 'Bruker APEX-II CCD'
_diffrn_measurement_method '\f and \w scans'
_diffrn_radiation_monochromator graphite
_diffrn_radiation_source 'fine-focus sealed tube'
_diffrn_radiation_type MoK\a
_diffrn_radiation_wavelength 0.71073
_diffrn_reflns_av_R_equivalents 0.0543
_diffrn_reflns_av_sigmaI/netI 0.0362
_diffrn_reflns_limit_h_max 13
_diffrn_reflns_limit_h_min -14
_diffrn_reflns_limit_k_max 14
_diffrn_reflns_limit_k_min -14
_diffrn_reflns_limit_l_max 12
_diffrn_reflns_limit_l_min -13
_diffrn_reflns_number 11095
_diffrn_reflns_theta_full 25.00
_diffrn_reflns_theta_max 25.49
_diffrn_reflns_theta_min 2.74
_exptl_absorpt_coefficient_mu 1.141
_exptl_absorpt_correction_T_max 0.818
_exptl_absorpt_correction_T_min 0.679
_exptl_absorpt_correction_type multi-scan
_exptl_absorpt_process_details SADABS
_exptl_crystal_colour orange
_exptl_crystal_density_diffrn 1.536
_exptl_crystal_density_method 'not measured'
_exptl_crystal_description rod
_exptl_crystal_F_000 626
_exptl_crystal_size_max 0.08
_exptl_crystal_size_mid 0.01
_exptl_crystal_size_min 0.01
_refine_diff_density_max 0.386
_refine_diff_density_min -0.584
_refine_diff_density_rms 0.082
_refine_ls_abs_structure_details 'Flack H D (1983), Acta Cryst. A39, 876-881'
_refine_ls_abs_structure_Flack -0.03(5)
_refine_ls_extinction_method none
_refine_ls_goodness_of_fit_ref 1.031
_refine_ls_hydrogen_treatment constr
_refine_ls_matrix_type full
_refine_ls_number_parameters 87
_refine_ls_number_reflns 1589
_refine_ls_number_restraints 1
_refine_ls_restrained_S_all 1.031
_refine_ls_R_factor_all 0.0335
_refine_ls_R_factor_gt 0.0297
_refine_ls_shift/su_max 0.057
_refine_ls_shift/su_mean 0.004
_refine_ls_structure_factor_coef Fsqd
_refine_ls_weighting_details 'calc w=1/[\s^2^(Fo^2^)+(0.0450P)^2^+1.4000P] where P=(Fo^2^+2Fc^2^)/3'
_refine_ls_weighting_scheme calc
_refine_ls_wR_factor_gt 0.0756
_refine_ls_wR_factor_ref 0.0777
_reflns_number_gt 1500
_reflns_number_total 1589
_reflns_threshold_expression >2sigma(I)
_cod_data_source_file om200930k_si_002.cif
_cod_data_source_block glu376
_cod_depositor_comments
;
The following automatic conversions were performed:

'_symmetry_cell_setting' value 'Hexagonal' changed to 'hexagonal'
according to /home/saulius/struct/CIF-dictionaries/cif_core.dic
dictionary named 'cif_core.dic' version 2.4.1 from 2010-06-29.

Automatic conversion script
Id: cif_fix_values 1715 2011-07-08 13:25:40Z adriana 
;
_cod_original_cell_volume 1306.29(6)
_cod_original_sg_symbol_H-M P6(3)
_cod_database_code 4067935

loop_
_symmetry_equiv_pos_as_xyz
'x, y, z'
'x-y, x, z+1/2'
'y, -x+y, z+1/2'
'-y, x-y, z'
'-x+y, -x, z'
'-x, -y, z+1/2'

loop_
_atom_site_label
_atom_site_type_symbol
_atom_site_fract_x
_atom_site_fract_y
_atom_site_fract_z
_atom_site_U_iso_or_equiv
_atom_site_adp_type
_atom_site_occupancy
_atom_site_symmetry_multiplicity
_atom_site_calc_flag
_atom_site_refinement_flags
Ru1 Ru 0.3333 0.6667 0.55555(4) 0.01322(15) Uani 1 3 d S
Cl1 Cl 0.44000(16) 0.84623(16) 0.70561(12) 0.0449(4) Uani 1 1 d .
P1 P 0.24408(10) 0.47803(9) 0.43935(10) 0.0137(2) Uani 1 1 d .
Si1 Si 0.3333 0.6667 0.21698(16) 0.0139(4) Uani 1 3 d S
C1 C 0.0899(4) 0.3204(4) 0.4874(4) 0.0186(9) Uani 1 1 d .
C2 C 0.1176(5) 0.2713(5) 0.6058(5) 0.0295(10) Uani 1 1 d .
H2A H 0.1467 0.3401 0.6683 0.044 Uiso 1 1 calc R
H2B H 0.1867 0.2492 0.5920 0.044 Uiso 1 1 calc R
H2C H 0.0374 0.1930 0.6336 0.044 Uiso 1 1 calc R
C3 C 0.0501(4) 0.2166(4) 0.3869(5) 0.0274(9) Uani 1 1 d .
H3A H 0.1251 0.2051 0.3667 0.041 Uiso 1 1 calc R
H3B H 0.0230 0.2453 0.3137 0.041 Uiso 1 1 calc R
H3C H -0.0231 0.1330 0.4157 0.041 Uiso 1 1 calc R
C4 C -0.0283(4) 0.3400(4) 0.5070(5) 0.0264(10) Uani 1 1 d .
H4A H -0.1036 0.2575 0.5354 0.040 Uiso 1 1 calc R
H4B H -0.0507 0.3663 0.4297 0.040 Uiso 1 1 calc R
H4C H -0.0063 0.4087 0.5685 0.040 Uiso 1 1 calc R
C5 C 0.3572(4) 0.4141(4) 0.4270(4) 0.0221(9) Uani 1 1 d .
H5A H 0.3111 0.3259 0.3911 0.033 Uiso 1 1 calc R
H5B H 0.3894 0.4098 0.5086 0.033 Uiso 1 1 calc R
H5C H 0.4316 0.4724 0.3748 0.033 Uiso 1 1 calc R
C6 C 0.2175(4) 0.4978(4) 0.2768(4) 0.0168(9) Uani 1 1 d .
H6A H 0.1261 0.4791 0.2656 0.020 Uiso 1 1 calc R
H6B H 0.2283 0.4327 0.2281 0.020 Uiso 1 1 calc R
C7 C 0.3333 0.6667 0.0497(10) 0.0214(13) Uani 1 3 d S
H7A H 0.2459 0.6018 0.0198 0.032 Uiso 1 1 calc R
H7B H 0.3982 0.6441 0.0198 0.032 Uiso 0.00 1 calc PR
H7C H 0.3559 0.7541 0.0198 0.032 Uiso 0.00 1 calc PR

loop_
_atom_site_aniso_label
_atom_site_aniso_U_11
_atom_site_aniso_U_22
_atom_site_aniso_U_33
_atom_site_aniso_U_23
_atom_site_aniso_U_13
_atom_site_aniso_U_12
Ru1 0.01531(18) 0.01531(18) 0.0090(3) 0.000 0.000 0.00765(9)
Cl1 0.0588(9) 0.0487(8) 0.0324(9) -0.0074(6) -0.0041(6) 0.0308(8)
P1 0.0143(5) 0.0133(5) 0.0124(5) 0.0008(4) 0.0013(4) 0.0061(4)
Si1 0.0157(6) 0.0157(6) 0.0102(11) 0.000 0.000 0.0079(3)
C1 0.0169(19) 0.0134(19) 0.022(2) 0.0008(17) -0.0008(17) 0.0048(16)
C2 0.029(2) 0.022(2) 0.028(2) 0.010(2) 0.003(2) 0.006(2)
C3 0.028(2) 0.018(2) 0.029(2) -0.004(2) 0.001(2) 0.0055(17)
C4 0.0162(19) 0.022(2) 0.036(3) 0.0059(19) 0.0079(19) 0.0055(18)
C5 0.019(2) 0.021(2) 0.027(3) 0.0030(17) -0.0006(17) 0.0109(17)
C6 0.019(2) 0.0149(19) 0.015(2) -0.0009(15) -0.0013(15) 0.0083(17)
C7 0.0192(18) 0.0192(18) 0.026(4) 0.000 0.000 0.0096(9)

loop_
_atom_type_symbol
_atom_type_description
_atom_type_scat_dispersion_real
_atom_type_scat_dispersion_imag
_atom_type_scat_source
C C 0.0033 0.0016 'International Tables Vol C Tables 4.2.6.8 and 6.1.1.4'
H H 0.0000 0.0000 'International Tables Vol C Tables 4.2.6.8 and 6.1.1.4'
Si Si 0.0817 0.0704 'International Tables Vol C Tables 4.2.6.8 and 6.1.1.4'
P P 0.1023 0.0942 'International Tables Vol C Tables 4.2.6.8 and 6.1.1.4'
Cl Cl 0.1484 0.1585 'International Tables Vol C Tables 4.2.6.8 and 6.1.1.4'
Ru Ru -1.2594 0.8363 'International Tables Vol C Tables 4.2.6.8 and 6.1.1.4'

loop_
_geom_angle_atom_site_label_1
_geom_angle_atom_site_label_2
_geom_angle_atom_site_label_3
_geom_angle
_geom_angle_site_symmetry_1
_geom_angle_site_symmetry_3
P1 Ru1 P1 92.51(4) 5_565 4_665
P1 Ru1 P1 92.51(4) 5_565 .
P1 Ru1 P1 92.51(4) 4_665 .
P1 Ru1 Cl1 89.09(4) 5_565 4_665
P1 Ru1 Cl1 169.61(5) 4_665 4_665
P1 Ru1 Cl1 97.68(4) . 4_665
P1 Ru1 Cl1 97.68(4) 5_565 .
P1 Ru1 Cl1 89.09(5) 4_665 .
P1 Ru1 Cl1 169.61(5) . .
Cl1 Ru1 Cl1 80.52(6) 4_665 .
P1 Ru1 Cl1 169.61(5) 5_565 5_565
P1 Ru1 Cl1 97.68(4) 4_665 5_565
P1 Ru1 Cl1 89.09(4) . 5_565
Cl1 Ru1 Cl1 80.52(6) 4_665 5_565
Cl1 Ru1 Cl1 80.52(6) . 5_565
C5 P1 C6 100.7(2) . .
C5 P1 C1 98.85(19) . .
C6 P1 C1 104.48(19) . .
C5 P1 Ru1 111.17(15) . .
C6 P1 Ru1 115.81(13) . .
C1 P1 Ru1 122.54(14) . .
C7 Si1 C6 110.39(13) . 5_565
C7 Si1 C6 110.39(13) . 4_665
C6 Si1 C6 108.54(13) 5_565 4_665
C7 Si1 C6 110.39(13) . .
C6 Si1 C6 108.54(14) 5_565 .
C6 Si1 C6 108.54(13) 4_665 .
C2 C1 C4 108.7(4) . .
C2 C1 C3 110.3(4) . .
C4 C1 C3 106.4(3) . .
C2 C1 P1 108.9(3) . .
C4 C1 P1 112.7(3) . .
C3 C1 P1 109.9(3) . .
P1 C6 Si1 113.0(2) . .

loop_
_geom_bond_atom_site_label_1
_geom_bond_atom_site_label_2
_geom_bond_distance
_geom_bond_site_symmetry_2
Ru1 P1 2.3021(10) 5_565
Ru1 P1 2.3021(10) 4_665
Ru1 P1 2.3021(10) .
Ru1 Cl1 2.4629(15) 4_665
Ru1 Cl1 2.4629(15) .
Ru1 Cl1 2.4629(14) 5_565
P1 C5 1.829(4) .
P1 C6 1.839(4) .
P1 C1 1.906(4) .
Si1 C7 1.828(12) .
Si1 C6 1.875(4) 5_565
Si1 C6 1.874(4) 4_665
Si1 C6 1.874(4) .
C1 C2 1.517(6) .
C1 C4 1.533(6) .
C1 C3 1.530(6) .
